data_7151700
loop_
_publ_author_name
'Smith, Catherine J.'
'Smith, Christopher D.'
'Nikbin, Nikzad'
'Ley, Steven V.'
'Baxendale, Ian R.'

_publ_section_title
;
 Flow synthesis of organic azides and the multistep synthesis of imines
 and amines using a new monolithic triphenylphosphine reagent.
;
_journal_issue 6
_journal_name_full 'Organic &amp; biomolecular chemistry'
_journal_page_first 1927
_journal_page_last 1937
_journal_paper_doi 10.1039/C0OB00813C
_journal_volume 9
_journal_year 2011
_chemical_formula_moiety 'C7 H3 Br N4'
_chemical_formula_sum 'C7 H3 Br N4'
_chemical_formula_weight 223.04
_chemical_name_systematic
;
?
;
_space_group_IT_number 2
_symmetry_cell_setting triclinic
_symmetry_space_group_name_Hall '-P 1'
_symmetry_space_group_name_H-M 'P -1'
_atom_sites_solution_hydrogens geom
_atom_sites_solution_primary direct
_atom_sites_solution_secondary difmap
_audit_creation_method SHELXL-97
_cell_angle_alpha 88.715(1)
_cell_angle_beta 89.784(1)
_cell_angle_gamma 68.818(1)
_cell_formula_units_Z 4
_cell_length_a 7.4355(1)
_cell_length_b 8.5948(2)
_cell_length_c 13.7214(3)
_cell_measurement_reflns_used 9841
_cell_measurement_temperature 180(2)
_cell_measurement_theta_max 31.0
_cell_measurement_theta_min 1.0
_cell_volume 817.43(3)
_computing_cell_refinement 'HKL Scalepack (Otwinowski & Minor 1997)'
_computing_data_collection 'Collect (Nonius B.V. 1998)'
_computing_data_reduction
;
HKL Denzo and Scalepack (Otwinowski & Minor 1997)
;
_computing_publication_material 'SHELXL-97 (Sheldrick 1997)'
_computing_structure_refinement 'SHELXL-97 (Sheldrick 1997)'
_computing_structure_solution 'SIR-92 (Altomare et al. 1994)'
_diffrn_ambient_temperature 180(2)
_diffrn_measured_fraction_theta_full 0.996
_diffrn_measured_fraction_theta_max 0.996
_diffrn_measurement_device_type 'Nonius Kappa CCD'
_diffrn_measurement_method 'Thin slice \w and \f scans'
_diffrn_radiation_source 'fine-focus sealed tube'
_diffrn_radiation_type MoK\a
_diffrn_radiation_wavelength 0.71073
_diffrn_reflns_av_R_equivalents 0.0633
_diffrn_reflns_av_sigmaI/netI 0.0448
_diffrn_reflns_limit_h_max 10
_diffrn_reflns_limit_h_min -10
_diffrn_reflns_limit_k_max 11
_diffrn_reflns_limit_k_min -12
_diffrn_reflns_limit_l_max 19
_diffrn_reflns_limit_l_min -19
_diffrn_reflns_number 15517
_diffrn_reflns_theta_full 30.98
_diffrn_reflns_theta_max 30.98
_diffrn_reflns_theta_min 3.87
_exptl_absorpt_coefficient_mu 4.972
_exptl_absorpt_correction_T_max 0.782
_exptl_absorpt_correction_T_min 0.421
_exptl_absorpt_correction_type multi-scan
_exptl_absorpt_process_details
;
multi-scan from symmetry-related measurements
Sortav (Blessing 1995)
;
_exptl_crystal_colour colourless
_exptl_crystal_density_diffrn 1.812
_exptl_crystal_density_method 'not measured'
_exptl_crystal_description block
_exptl_crystal_F_000 432
_exptl_crystal_size_max 0.25
_exptl_crystal_size_mid 0.18
_exptl_crystal_size_min 0.05
_refine_diff_density_max 0.511
_refine_diff_density_min -1.288
_refine_diff_density_rms 0.104
_refine_ls_extinction_method none
_refine_ls_goodness_of_fit_ref 1.023
_refine_ls_hydrogen_treatment constr
_refine_ls_matrix_type full
_refine_ls_number_parameters 217
_refine_ls_number_reflns 5189
_refine_ls_number_restraints 0
_refine_ls_restrained_S_all 1.023
_refine_ls_R_factor_all 0.0541
_refine_ls_R_factor_gt 0.0402
_refine_ls_shift/su_max 0.001
_refine_ls_shift/su_mean 0.000
_refine_ls_structure_factor_coef Fsqd
_refine_ls_weighting_details 'calc w=1/[\s^2^(Fo^2^)+(0.0573P)^2^+0.3243P] where P=(Fo^2^+2Fc^2^)/3'
_refine_ls_weighting_scheme calc
_refine_ls_wR_factor_gt 0.1012
_refine_ls_wR_factor_ref 0.1102
_reflns_number_gt 4192
_reflns_number_total 5189
_reflns_threshold_expression >2sigma(I)
_cod_data_source_file C0OB00813C.TXT
_cod_data_source_block sl1002
_cod_original_sg_symbol_H-M P-1
_cod_database_code 7151700

loop_
_symmetry_equiv_pos_as_xyz
'x, y, z'
'-x, -y, -z'

loop_
_atom_site_label
_atom_site_type_symbol
_atom_site_fract_x
_atom_site_fract_y
_atom_site_fract_z
_atom_site_U_iso_or_equiv
_atom_site_adp_type
_atom_site_occupancy
_atom_site_symmetry_multiplicity
_atom_site_calc_flag
_atom_site_refinement_flags
_atom_site_disorder_assembly
_atom_site_disorder_group
Br1 Br 0.00148(4) 0.30018(4) 0.13809(2) 0.04792(9) Uani 1 1 d . . .
N1 N 0.4545(3) -0.2385(2) -0.14195(15) 0.0346(4) Uani 1 1 d . . .
N2 N 0.5653(3) -0.3750(2) -0.10780(16) 0.0353(4) Uani 1 1 d . . .
N3 N 0.6701(3) -0.5029(3) -0.0876(2) 0.0499(6) Uani 1 1 d . . .
N4 N 0.1506(4) 0.0698(3) -0.29376(17) 0.0488(6) Uani 1 1 d . . .
C1 C 0.3553(3) -0.1203(3) -0.07183(16) 0.0294(4) Uani 1 1 d . . .
C2 C 0.2190(3) 0.0292(3) -0.10890(16) 0.0295(4) Uani 1 1 d . . .
C3 C 0.1151(3) 0.1554(3) -0.04604(17) 0.0330(4) Uani 1 1 d . . .
H3A H 0.0240 0.2571 -0.0712 0.040 Uiso 1 1 calc R . .
C4 C 0.1465(3) 0.1304(3) 0.05321(18) 0.0348(5) Uani 1 1 d . . .
C5 C 0.2798(4) -0.0176(3) 0.09103(17) 0.0364(5) Uani 1 1 d . . .
H5A H 0.2990 -0.0334 0.1595 0.044 Uiso 1 1 calc R . .
C6 C 0.3850(3) -0.1422(3) 0.02828(17) 0.0321(4) Uani 1 1 d . . .
H6A H 0.4775 -0.2427 0.0539 0.039 Uiso 1 1 calc R . .
C7 C 0.1831(3) 0.0514(3) -0.21223(17) 0.0343(5) Uani 1 1 d . . .
Br1' Br 0.16830(4) -0.44280(3) 0.34636(2) 0.04518(9) Uani 1 1 d . . .
N1' N 0.6831(3) -0.9341(2) 0.64585(15) 0.0380(4) Uani 1 1 d . . .
N2' N 0.8229(3) -1.0547(3) 0.61583(16) 0.0382(4) Uani 1 1 d . . .
N3' N 0.9508(4) -1.1679(3) 0.5989(2) 0.0524(6) Uani 1 1 d . . .
N4' N 0.3563(4) -0.6264(3) 0.78658(17) 0.0480(5) Uani 1 1 d . . .
C1' C 0.5699(3) -0.8249(3) 0.57147(17) 0.0308(4) Uani 1 1 d . . .
C2' C 0.4164(3) -0.6844(3) 0.60323(16) 0.0308(4) Uani 1 1 d . . .
C3' C 0.2968(3) -0.5710(3) 0.53539(17) 0.0325(4) Uani 1 1 d . . .
H3'A H 0.1928 -0.4760 0.5566 0.039 Uiso 1 1 calc R . .
C4' C 0.3309(3) -0.5981(3) 0.43691(17) 0.0330(4) Uani 1 1 d . . .
C5' C 0.4825(4) -0.7364(3) 0.40469(17) 0.0367(5) Uani 1 1 d . . .
H5'A H 0.5048 -0.7533 0.3368 0.044 Uiso 1 1 calc R . .
C6' C 0.6016(3) -0.8501(3) 0.47210(17) 0.0348(5) Uani 1 1 d . . .
H6'A H 0.7049 -0.9451 0.4502 0.042 Uiso 1 1 calc R . .
C7' C 0.3849(3) -0.6542(3) 0.70589(17) 0.0356(5) Uani 1 1 d . . .

loop_
_atom_site_aniso_label
_atom_site_aniso_U_11
_atom_site_aniso_U_22
_atom_site_aniso_U_33
_atom_site_aniso_U_23
_atom_site_aniso_U_13
_atom_site_aniso_U_12
Br1 0.04915(16) 0.05066(16) 0.05044(17) -0.02516(12) 0.01916(12) -0.02464(13)
N1 0.0339(9) 0.0283(8) 0.0364(10) -0.0016(7) 0.0005(8) -0.0051(7)
N2 0.0322(9) 0.0311(9) 0.0422(11) -0.0016(8) 0.0034(8) -0.0110(8)
N3 0.0429(12) 0.0320(10) 0.0672(16) 0.0041(10) 0.0044(11) -0.0048(9)
N4 0.0567(14) 0.0367(11) 0.0394(11) -0.0033(9) -0.0049(10) -0.0002(10)
C1 0.0277(9) 0.0275(9) 0.0341(10) -0.0018(8) 0.0015(8) -0.0111(8)
C2 0.0278(9) 0.0287(9) 0.0310(10) -0.0027(8) 0.0014(8) -0.0089(8)
C3 0.0292(10) 0.0317(10) 0.0380(11) -0.0061(8) 0.0034(8) -0.0105(8)
C4 0.0331(10) 0.0373(11) 0.0381(11) -0.0123(9) 0.0088(9) -0.0174(9)
C5 0.0401(12) 0.0463(12) 0.0299(11) -0.0036(9) 0.0026(9) -0.0242(10)
C6 0.0325(10) 0.0317(10) 0.0340(11) 0.0010(8) -0.0009(8) -0.0139(8)
C7 0.0335(10) 0.0285(9) 0.0348(11) -0.0050(8) -0.0003(9) -0.0036(8)
Br1' 0.04421(15) 0.04877(15) 0.04266(15) 0.00980(11) -0.00776(11) -0.01747(12)
N1' 0.0384(10) 0.0320(9) 0.0369(10) -0.0060(8) 0.0019(8) -0.0043(8)
N2' 0.0368(10) 0.0321(9) 0.0423(11) -0.0072(8) 0.0026(8) -0.0081(8)
N3' 0.0439(12) 0.0387(11) 0.0646(16) -0.0106(11) 0.0014(11) -0.0025(10)
N4' 0.0496(12) 0.0447(12) 0.0374(11) -0.0069(9) 0.0034(9) -0.0017(10)
C1' 0.0314(10) 0.0282(9) 0.0325(10) -0.0060(8) 0.0035(8) -0.0102(8)
C2' 0.0319(10) 0.0297(9) 0.0307(10) -0.0071(8) 0.0031(8) -0.0105(8)
C3' 0.0317(10) 0.0292(9) 0.0359(11) -0.0059(8) 0.0022(8) -0.0101(8)
C4' 0.0345(10) 0.0342(10) 0.0329(10) -0.0020(8) 0.0007(8) -0.0154(9)
C5' 0.0417(12) 0.0406(11) 0.0294(10) -0.0053(9) 0.0044(9) -0.0165(10)
C6' 0.0363(11) 0.0336(10) 0.0341(11) -0.0102(8) 0.0070(9) -0.0116(9)
C7' 0.0347(11) 0.0314(10) 0.0343(11) -0.0059(9) 0.0037(9) -0.0038(9)

loop_
_atom_type_symbol
_atom_type_description
_atom_type_scat_dispersion_real
_atom_type_scat_dispersion_imag
_atom_type_scat_source
C C 0.0033 0.0016 'International Tables Vol C Tables 4.2.6.8 and 6.1.1.4'
H H 0.0000 0.0000 'International Tables Vol C Tables 4.2.6.8 and 6.1.1.4'
N N 0.0061 0.0033 'International Tables Vol C Tables 4.2.6.8 and 6.1.1.4'
Br Br -0.2901 2.4595 'International Tables Vol C Tables 4.2.6.8 and 6.1.1.4'

loop_
_geom_angle_atom_site_label_1
_geom_angle_atom_site_label_2
_geom_angle_atom_site_label_3
_geom_angle
_geom_angle_site_symmetry_1
_geom_angle_site_symmetry_3
_geom_angle_publ_flag
N2 N1 C1 115.0(2) . . ?
N3 N2 N1 172.2(3) . . ?
C6 C1 C2 119.4(2) . . ?
C6 C1 N1 124.88(19) . . ?
C2 C1 N1 115.8(2) . . ?
C3 C2 C1 120.4(2) . . ?
C3 C2 C7 119.7(2) . . ?
C1 C2 C7 119.8(2) . . ?
C4 C3 C2 119.1(2) . . ?
C4 C3 H3A 120.4 . . ?
C2 C3 H3A 120.4 . . ?
C3 C4 C5 121.1(2) . . ?
C3 C4 Br1 118.87(18) . . ?
C5 C4 Br1 120.03(18) . . ?
C6 C5 C4 119.7(2) . . ?
C6 C5 H5A 120.1 . . ?
C4 C5 H5A 120.1 . . ?
C5 C6 C1 120.3(2) . . ?
C5 C6 H6A 119.9 . . ?
C1 C6 H6A 119.9 . . ?
N4 C7 C2 178.5(3) . . ?
N2' N1' C1' 114.9(2) . . ?
N3' N2' N1' 172.8(3) . . ?
C6' C1' C2' 119.6(2) . . ?
C6' C1' N1' 124.3(2) . . ?
C2' C1' N1' 116.1(2) . . ?
C3' C2' C1' 120.1(2) . . ?
C3' C2' C7' 119.6(2) . . ?
C1' C2' C7' 120.2(2) . . ?
C4' C3' C2' 119.4(2) . . ?
C4' C3' H3'A 120.3 . . ?
C2' C3' H3'A 120.3 . . ?
C3' C4' C5' 121.0(2) . . ?
C3' C4' Br1' 118.77(17) . . ?
C5' C4' Br1' 120.26(18) . . ?
C4' C5' C6' 119.8(2) . . ?
C4' C5' H5'A 120.1 . . ?
C6' C5' H5'A 120.1 . . ?
C5' C6' C1' 120.1(2) . . ?
C5' C6' H6'A 119.9 . . ?
C1' C6' H6'A 119.9 . . ?
N4' C7' C2' 178.2(3) . . ?

loop_
_geom_bond_atom_site_label_1
_geom_bond_atom_site_label_2
_geom_bond_distance
_geom_bond_site_symmetry_2
_geom_bond_publ_flag
Br1 C4 1.892(2) . ?
N1 N2 1.247(3) . ?
N1 C1 1.414(3) . ?
N2 N3 1.123(3) . ?
N4 C7 1.141(3) . ?
C1 C6 1.390(3) . ?
C1 C2 1.404(3) . ?
C2 C3 1.396(3) . ?
C2 C7 1.439(3) . ?
C3 C4 1.382(3) . ?
C3 H3A 0.9500 . ?
C4 C5 1.390(3) . ?
C5 C6 1.389(3) . ?
C5 H5A 0.9500 . ?
C6 H6A 0.9500 . ?
Br1' C4' 1.886(2) . ?
N1' N2' 1.250(3) . ?
N1' C1' 1.423(3) . ?
N2' N3' 1.116(3) . ?
N4' C7' 1.141(3) . ?
C1' C6' 1.391(3) . ?
C1' C2' 1.405(3) . ?
C2' C3' 1.395(3) . ?
C2' C7' 1.441(3) . ?
C3' C4' 1.383(3) . ?
C3' H3'A 0.9500 . ?
C4' C5' 1.389(3) . ?
C5' C6' 1.391(3) . ?
C5' H5'A 0.9500 . ?
C6' H6'A 0.9500 . ?

loop_
_geom_torsion_atom_site_label_1
_geom_torsion_atom_site_label_2
_geom_torsion_atom_site_label_3
_geom_torsion_atom_site_label_4
_geom_torsion
_geom_torsion_site_symmetry_1
_geom_torsion_site_symmetry_2
_geom_torsion_site_symmetry_3
_geom_torsion_site_symmetry_4
_geom_torsion_publ_flag
C1 N1 N2 N3 -178.5(18) . . . . ?
N2 N1 C1 C6 5.3(3) . . . . ?
N2 N1 C1 C2 -175.3(2) . . . . ?
C6 C1 C2 C3 0.5(3) . . . . ?
N1 C1 C2 C3 -179.0(2) . . . . ?
C6 C1 C2 C7 -178.3(2) . . . . ?
N1 C1 C2 C7 2.3(3) . . . . ?
C1 C2 C3 C4 -0.8(3) . . . . ?
C7 C2 C3 C4 177.9(2) . . . . ?
C2 C3 C4 C5 0.3(3) . . . . ?
C2 C3 C4 Br1 -178.78(17) . . . . ?
C3 C4 C5 C6 0.6(3) . . . . ?
Br1 C4 C5 C6 179.60(17) . . . . ?
C4 C5 C6 C1 -0.9(3) . . . . ?
C2 C1 C6 C5 0.4(3) . . . . ?
N1 C1 C6 C5 179.8(2) . . . . ?
C3 C2 C7 N4 -52(10) . . . . ?
C1 C2 C7 N4 127(10) . . . . ?
C1' N1' N2' N3' -175(2) . . . . ?
N2' N1' C1' C6' 3.0(4) . . . . ?
N2' N1' C1' C2' -177.5(2) . . . . ?
C6' C1' C2' C3' 0.0(3) . . . . ?
N1' C1' C2' C3' -179.5(2) . . . . ?
C6' C1' C2' C7' -178.3(2) . . . . ?
N1' C1' C2' C7' 2.1(3) . . . . ?
C1' C2' C3' C4' -0.1(3) . . . . ?
C7' C2' C3' C4' 178.2(2) . . . . ?
C2' C3' C4' C5' 0.0(3) . . . . ?
C2' C3' C4' Br1' -179.68(17) . . . . ?
C3' C4' C5' C6' 0.3(4) . . . . ?
Br1' C4' C5' C6' 179.95(18) . . . . ?
C4' C5' C6' C1' -0.4(4) . . . . ?
C2' C1' C6' C5' 0.2(4) . . . . ?
N1' C1' C6' C5' 179.8(2) . . . . ?
C3' C2' C7' N4' -6(10) . . . . ?
C1' C2' C7' N4' 172(10) . . . . ?
